data_2014036
loop_
_publ_author_name
'Wen, Yi-Hang'
'Zhang, Jian'
'Cheng, Jian-Kai'
'Li, Zhao-Ji'
'Qin, Ye-Yan'
'Kang, Yao'
'Hu, Rui-Feng'
'Yao, Yuan-Gen'

_publ_section_title
;
 Tetrakis(pyridinium-2-thiolato)zinc(II) dinitrate
;
_journal_issue 6
_journal_name_full 'Acta Crystallographica Section C'
_journal_page_first m248
_journal_page_last m249
_journal_paper_doi 10.1107/S0108270104008042
_journal_volume 60
_journal_year 2004
_chemical_formula_iupac '[Zn (C5 H5 N S)4] (N O3)2'
_chemical_formula_moiety 'C20 H20 N4 S4 Zn 2+ , 2N O3 -'
_chemical_formula_sum 'C20 H20 N6 O6 S4 Zn'
_chemical_formula_weight 634.03
_chemical_name_systematic
;
Tetrakis(pyridinium-2-thiolato)zinc(II) dinitrate
;
_space_group_IT_number 142
_symmetry_cell_setting tetragonal
_symmetry_space_group_name_Hall '-I 4bd 2c'
_symmetry_space_group_name_H-M 'I 41/a c d :2'
_atom_sites_solution_hydrogens geom
_atom_sites_solution_primary direct
_atom_sites_solution_secondary difmap
_audit_creation_method SHELXL97
_cell_angle_alpha 90.00
_cell_angle_beta 90.00
_cell_angle_gamma 90.00
_cell_formula_units_Z 8
_cell_length_a 18.534(3)
_cell_length_b 18.534(3)
_cell_length_c 14.693(4)
_cell_measurement_reflns_used 6926
_cell_measurement_temperature 293(2)
_cell_measurement_theta_max 25.02
_cell_measurement_theta_min 2.20
_cell_volume 5047.2(18)
_computing_cell_refinement 'SMART and SAINT (Siemens,1994)'
_computing_data_collection 'SMART (Siemens, 1996)'
_computing_data_reduction 'XPREP in SHELXTL (Siemens, 1994)'
_computing_molecular_graphics SHELXTL
_computing_publication_material SHELXTL
_computing_structure_refinement SHELXTL
_computing_structure_solution SHELXTL
_diffrn_ambient_temperature 293(2)
_diffrn_measured_fraction_theta_full 0.996
_diffrn_measured_fraction_theta_max 0.996
_diffrn_measurement_device_type 'Bruker P4'
_diffrn_measurement_method \w
_diffrn_radiation_monochromator graphite
_diffrn_radiation_source 'fine-focus sealed tube'
_diffrn_radiation_type MoK\a
_diffrn_radiation_wavelength 0.71073
_diffrn_reflns_av_R_equivalents 0.0149
_diffrn_reflns_av_sigmaI/netI 0.0057
_diffrn_reflns_limit_h_max 19
_diffrn_reflns_limit_h_min -22
_diffrn_reflns_limit_k_max 22
_diffrn_reflns_limit_k_min -15
_diffrn_reflns_limit_l_max 17
_diffrn_reflns_limit_l_min -17
_diffrn_reflns_number 14775
_diffrn_reflns_theta_full 25.02
_diffrn_reflns_theta_max 25.02
_diffrn_reflns_theta_min 2.20
_diffrn_standards_decay_% none
_diffrn_standards_interval_count none
_diffrn_standards_interval_time none
_diffrn_standards_number 0
_exptl_absorpt_coefficient_mu 1.354
_exptl_absorpt_correction_T_max 0.666
_exptl_absorpt_correction_T_min 0.629
_exptl_absorpt_correction_type empirical
_exptl_absorpt_process_details '(SADABS; Sheldrick, 1996)'
_exptl_crystal_colour green
_exptl_crystal_density_diffrn 1.669
_exptl_crystal_density_meas ?
_exptl_crystal_density_method 'not measured'
_exptl_crystal_description prism
_exptl_crystal_F_000 2592
_exptl_crystal_size_max 0.38
_exptl_crystal_size_mid 0.38
_exptl_crystal_size_min 0.30
_refine_diff_density_max 0.216
_refine_diff_density_min -0.180
_refine_ls_extinction_method none
_refine_ls_goodness_of_fit_ref 1.025
_refine_ls_hydrogen_treatment constr
_refine_ls_matrix_type full
_refine_ls_number_parameters 85
_refine_ls_number_reflns 1112
_refine_ls_number_restraints 0
_refine_ls_restrained_S_all 1.025
_refine_ls_R_factor_gt 0.0201
_refine_ls_shift/su_max 0.003
_refine_ls_shift/su_mean 0.000
_refine_ls_structure_factor_coef Fsqd
_refine_ls_weighting_details 'calc w = 1/[\s^2^(Fo^2^)+(0.0319P)^2^+6.9441P] where P=(Fo^2^+2Fc^2^)/3'
_refine_ls_weighting_scheme calc
_refine_ls_wR_factor_gt 0.0545
_refine_ls_wR_factor_ref 0.0545
_reflns_number_gt 1109
_reflns_number_total 1112
_reflns_threshold_expression I>2\s(I)
_cod_data_source_file na1653.cif
_cod_data_source_block I
_cod_depositor_comments
;
The following automatic conversions were performed:
'_symmetry_cell_setting' value 'Tetragonal' changed to 'tetragonal'
according to '/home/saulius/struct/CIF-dictionaries/cif_core.dic'
dictionary named 'cif_core.dic' version 2.4.1 from 2010-06-29.

Automatic conversion script
Id: cif_fix_enum 1527 2010-12-29 10:47:43Z saulius 

The following automatic conversions were performed:

'_symmetry_cell_setting' value 'Tetragonal' changed to 'tetragonal'
according to /home/saulius/struct/CIF-dictionaries/cif_core.dic
dictionary named 'cif_core.dic' version 2.4.1 from 2010-06-29.

Automatic conversion script
Id: cif_fix_values 1715 2011-07-08 13:25:40Z adriana 

The following automatic conversions were performed:

'_exptl_crystal_density_meas' value 'not measured' was changed to '?'
- the value is perceived as not measured.

Automatic conversion script
Id: cif_fix_values 3008 2015-01-20 13:52:24Z robertas 
;
_cod_original_sg_symbol_H-M 'I 41/a c d'
_cod_database_code 2014036
_cod_database_fobs_code 2014036

loop_
_symmetry_equiv_pos_as_xyz
'x, y, z'
'-x+1/2, -y, z+1/2'
'-y+1/4, x+3/4, z+1/4'
'y+1/4, -x+1/4, z+3/4'
'-x+1/2, y, -z'
'x, -y, -z+1/2'
'y+1/4, x+3/4, -z+3/4'
'-y+1/4, -x+1/4, -z+1/4'
'x+1/2, y+1/2, z+1/2'
'-x+1, -y+1/2, z+1'
'-y+3/4, x+5/4, z+3/4'
'y+3/4, -x+3/4, z+5/4'
'-x+1, y+1/2, -z+1/2'
'x+1/2, -y+1/2, -z+1'
'y+3/4, x+5/4, -z+5/4'
'-y+3/4, -x+3/4, -z+3/4'
'-x, -y, -z'
'x-1/2, y, -z-1/2'
'y-1/4, -x-3/4, -z-1/4'
'-y-1/4, x-1/4, -z-3/4'
'x-1/2, -y, z'
'-x, y, z-1/2'
'-y-1/4, -x-3/4, z-3/4'
'y-1/4, x-1/4, z-1/4'
'-x+1/2, -y+1/2, -z+1/2'
'x, y+1/2, -z'
'y+1/4, -x-1/4, -z+1/4'
'-y+1/4, x+1/4, -z-1/4'
'x, -y+1/2, z+1/2'
'-x+1/2, y+1/2, z'
'-y+1/4, -x-1/4, z-1/4'
'y+1/4, x+1/4, z+1/4'

loop_
_atom_site_label
_atom_site_fract_x
_atom_site_fract_y
_atom_site_fract_z
_atom_site_U_iso_or_equiv
_atom_site_adp_type
_atom_site_calc_flag
_atom_site_refinement_flags
_atom_site_occupancy
_atom_site_disorder_assembly
_atom_site_disorder_group
_atom_site_type_symbol
Zn1 1.0000 0.7500 0.1250 0.01406(13) Uani d S 1 . . Zn
S1 0.93817(2) 0.841221(18) 0.20232(3) 0.01800(13) Uani d . 1 . . S
N1 0.81742(7) 0.84327(6) 0.29729(8) 0.0168(3) Uani d . 1 . . N
H1A 0.8163 0.8874 0.2791 0.020 Uiso calc R 1 . . H
N2 0.72374(11) 1.0000 0.2500 0.0243(4) Uani d S 1 . . N
C1 0.87340(7) 0.80120(8) 0.26986(9) 0.0146(3) Uani d . 1 . . C
C2 0.87332(8) 0.72961(8) 0.29978(10) 0.0187(3) Uani d . 1 . . C
H2A 0.9106 0.6988 0.2828 0.022 Uiso calc R 1 . . H
C3 0.81836(8) 0.70443(8) 0.35419(10) 0.0199(3) Uani d . 1 . . C
H3A 0.8185 0.6566 0.3733 0.024 Uiso calc R 1 . . H
C4 0.76245(9) 0.75003(8) 0.38085(9) 0.0186(3) Uani d . 1 . . C
H4A 0.7253 0.7333 0.4178 0.022 Uiso calc R 1 . . H
C5 0.76344(8) 0.81981(8) 0.35151(10) 0.0199(3) Uani d . 1 . . C
H5A 0.7269 0.8513 0.3688 0.024 Uiso calc R 1 . . H
O1 0.69078(7) 0.94232(6) 0.25438(11) 0.0437(4) Uani d . 1 . . O
O2 0.79245(9) 1.0000 0.2500 0.0338(4) Uani d S 1 . . O

loop_
_atom_site_aniso_label
_atom_site_aniso_U_11
_atom_site_aniso_U_22
_atom_site_aniso_U_33
_atom_site_aniso_U_12
_atom_site_aniso_U_13
_atom_site_aniso_U_23
Zn1 0.01293(15) 0.01293(15) 0.0163(2) 0.000 0.000 0.000
S1 0.0179(2) 0.0121(2) 0.0240(2) 0.00034(13) 0.00425(14) -0.00054(14)
N1 0.0163(6) 0.0134(6) 0.0207(6) 0.0019(5) -0.0007(5) -0.0015(5)
N2 0.0260(10) 0.0159(9) 0.0311(10) 0.000 0.000 -0.0017(8)
C1 0.0131(7) 0.0170(7) 0.0138(7) 0.0007(5) -0.0028(5) -0.0039(5)
C2 0.0181(8) 0.0187(7) 0.0193(7) 0.0047(6) -0.0001(6) 0.0000(6)
C3 0.0212(8) 0.0188(7) 0.0197(7) 0.0017(6) -0.0010(6) 0.0037(6)
C4 0.0150(8) 0.0255(9) 0.0153(7) -0.0002(6) -0.0003(5) 0.0008(6)
C5 0.0146(7) 0.0239(8) 0.0212(7) 0.0036(6) 0.0003(6) -0.0040(6)
O1 0.0378(7) 0.0171(6) 0.0761(10) -0.0083(5) -0.0204(7) 0.0086(6)
O2 0.0197(8) 0.0396(10) 0.0422(10) 0.000 0.000 -0.0052(8)

loop_
_atom_type_symbol
_atom_type_description
_atom_type_scat_dispersion_real
_atom_type_scat_dispersion_imag
_atom_type_scat_source
C C 0.0033 0.0016 'International Tables Vol C Tables 4.2.6.8 and 6.1.1.4'
H H 0.0000 0.0000 'International Tables Vol C Tables 4.2.6.8 and 6.1.1.4'
N N 0.0061 0.0033 'International Tables Vol C Tables 4.2.6.8 and 6.1.1.4'
O O 0.0106 0.0060 'International Tables Vol C Tables 4.2.6.8 and 6.1.1.4'
Zn Zn 0.2839 1.4301 'International Tables Vol C Tables 4.2.6.8 and 6.1.1.4'
S S 0.1246 0.1234 'International Tables Vol C Tables 4.2.6.8 and 6.1.1.4'

loop_
_geom_angle_atom_site_label_1
_geom_angle_atom_site_label_2
_geom_angle_atom_site_label_3
_geom_angle_site_symmetry_1
_geom_angle_site_symmetry_3
_geom_angle
_geom_angle_publ_flag
S1 Zn1 S1 27_575 10_664 103.666(10) no
S1 Zn1 S1 27_575 . 103.666(10) yes
S1 Zn1 S1 10_664 . 121.84(2) yes
S1 Zn1 S1 27_575 20_756 121.84(2) no
S1 Zn1 S1 10_664 20_756 103.666(10) no
S1 Zn1 S1 . 20_756 103.666(10) no
C1 S1 Zn1 . . 108.05(5) yes
C5 N1 C1 . . 123.75(13) no
C5 N1 H1A . . 118.1 no
C1 N1 H1A . . 118.1 no
O1 N2 O1 . 6_575 120.6(2) no
O1 N2 O2 . . 119.70(10) no
O1 N2 O2 6_575 . 119.70(10) no
N1 C1 C2 . . 116.78(13) no
N1 C1 S1 . . 117.08(11) no
C2 C1 S1 . . 126.14(11) no
C3 C2 C1 . . 120.35(14) no
C3 C2 H2A . . 119.8 no
C1 C2 H2A . . 119.8 no
C2 C3 C4 . . 120.53(14) no
C2 C3 H3A . . 119.7 no
C4 C3 H3A . . 119.7 no
C5 C4 C3 . . 118.45(14) no
C5 C4 H4A . . 120.8 no
C3 C4 H4A . . 120.8 no
N1 C5 C4 . . 120.13(14) no
N1 C5 H5A . . 119.9 no
C4 C5 H5A . . 119.9 no

loop_
_geom_bond_atom_site_label_1
_geom_bond_atom_site_label_2
_geom_bond_site_symmetry_2
_geom_bond_distance
_geom_bond_publ_flag
Zn1 S1 27_575 2.3371(5) no
Zn1 S1 10_664 2.3371(5) no
Zn1 S1 . 2.3371(5) yes
Zn1 S1 20_756 2.3371(5) no
S1 C1 . 1.7252(15) no
N1 C5 . 1.351(2) no
N1 C1 . 1.3590(18) no
N1 H1A . 0.8600 no
N2 O1 . 1.2330(16) no
N2 O1 6_575 1.2330(16) no
N2 O2 . 1.274(3) no
C1 C2 . 1.398(2) no
C2 C3 . 1.377(2) no
C2 H2A . 0.9300 no
C3 C4 . 1.393(2) no
C3 H3A . 0.9300 no
C4 C5 . 1.363(2) no
C4 H4A . 0.9300 no
C5 H5A . 0.9300 no

loop_
_geom_hbond_atom_site_label_D
_geom_hbond_atom_site_label_H
_geom_hbond_atom_site_label_A
_geom_hbond_distance_DH
_geom_hbond_distance_HA
_geom_hbond_distance_DA
_geom_hbond_angle_DHA
N1 H1A O2 0.86 2.18 3.0223(13) 168
